data_7105908
loop_
_publ_author_name
'Noelia Fuentes'
'Luis Alvarez de Cienfuegos'
'Andres Parra'
'Duane Choquesillo-Lazarte'
'Juan Manuel Garcia-Ruiz'
'M. Luisa Marcos'
'Elena Bunuel'
'Maria Ribagorda'
'M Carmen Carreno'
'Diego J. Cardenas'
'Juan M. Cuerva'

_publ_section_title
;
 on/off Electrochemical switches based on quinone-bisketals
;
_journal_name_full Chem.Commun.
_journal_page_first 1586
_journal_paper_doi 10.1039/c0cc04388e
_journal_volume 47
_journal_year 2011
_chemical_formula_sum 'C22 H16 F6 O2 S2'
_chemical_formula_weight 490.47
_chemical_name_systematic
;
?
;
_space_group_IT_number 2
_symmetry_cell_setting triclinic
_symmetry_space_group_name_Hall '-P 1'
_symmetry_space_group_name_H-M 'P -1'
_atom_sites_solution_hydrogens geom
_atom_sites_solution_primary direct
_atom_sites_solution_secondary difmap
_audit_creation_method SHELXL-97
_cell_angle_alpha 93.730(5)
_cell_angle_beta 109.110(6)
_cell_angle_gamma 112.219(5)
_cell_formula_units_Z 1
_cell_length_a 6.9878(7)
_cell_length_b 8.8208(9)
_cell_length_c 10.2905(11)
_cell_measurement_reflns_used 2559
_cell_measurement_temperature 298(2)
_cell_measurement_theta_max 65.46
_cell_measurement_theta_min 6.43
_cell_volume 541.74(10)
_computing_cell_refinement 'Bruker SAINT'
_computing_data_collection 'Bruker APEX2'
_computing_data_reduction 'Bruker SAINT'
_computing_structure_refinement 'SHELXL-97 (Sheldrick, 1997)'
_computing_structure_solution 'SHELXS-97 (Sheldrick, 1990)'
_diffrn_ambient_temperature 298(2)
_diffrn_measured_fraction_theta_full 0.935
_diffrn_measured_fraction_theta_max 0.935
_diffrn_measurement_device_type 'Bruker X8 Proteum'
_diffrn_measurement_method '\f and \w scans'
_diffrn_radiation_monochromator 'graded multilayer optics'
_diffrn_radiation_source 'fine-focus rotating anode'
_diffrn_radiation_type CuK\a
_diffrn_radiation_wavelength 1.54178
_diffrn_reflns_av_R_equivalents 0.0401
_diffrn_reflns_av_sigmaI/netI 0.0354
_diffrn_reflns_limit_h_max 7
_diffrn_reflns_limit_h_min -8
_diffrn_reflns_limit_k_max 10
_diffrn_reflns_limit_k_min -10
_diffrn_reflns_limit_l_max 12
_diffrn_reflns_limit_l_min -12
_diffrn_reflns_number 6834
_diffrn_reflns_theta_full 65.96
_diffrn_reflns_theta_max 65.96
_diffrn_reflns_theta_min 6.43
_exptl_absorpt_coefficient_mu 2.866
_exptl_absorpt_correction_T_max 0.6898
_exptl_absorpt_correction_T_min 0.5980
_exptl_absorpt_correction_type multi-scan
_exptl_crystal_colour colourless
_exptl_crystal_density_diffrn 1.503
_exptl_crystal_density_method 'not measured'
_exptl_crystal_description block
_exptl_crystal_F_000 250
_exptl_crystal_size_max 0.20
_exptl_crystal_size_mid 0.18
_exptl_crystal_size_min 0.14
_refine_diff_density_max 0.329
_refine_diff_density_min -0.269
_refine_diff_density_rms 0.044
_refine_ls_extinction_method none
_refine_ls_goodness_of_fit_ref 1.094
_refine_ls_hydrogen_treatment constr
_refine_ls_matrix_type full
_refine_ls_number_parameters 146
_refine_ls_number_reflns 1771
_refine_ls_number_restraints 0
_refine_ls_restrained_S_all 1.094
_refine_ls_R_factor_all 0.0626
_refine_ls_R_factor_gt 0.0595
_refine_ls_shift/su_max 0.000
_refine_ls_shift/su_mean 0.000
_refine_ls_structure_factor_coef Fsqd
_refine_ls_weighting_details 'calc w=1/[\s^2^(Fo^2^)+(0.0983P)^2^+0.1689P] where P=(Fo^2^+2Fc^2^)/3'
_refine_ls_weighting_scheme calc
_refine_ls_wR_factor_gt 0.1647
_refine_ls_wR_factor_ref 0.1694
_reflns_number_gt 1603
_reflns_number_total 1771
_reflns_threshold_expression >2sigma(I)
_cod_data_source_file C0CC04388E.TXT
_cod_data_source_block compound5
_cod_depositor_comments
;
The following automatic conversions were performed:

'_symmetry_cell_setting' value 'Triclinic' changed to 'triclinic'
according to the built-in table from CIF Core dictionary named
'cif_core.dic' version 2.4.1 from
2010-06-29.

'_exptl_absorpt_correction_type' value 'MULTI-SCAN'
changed to 'multi-scan' according to the built-in table from CIF Core
dictionary named 'cif_core.dic' version 2.4.1 from 2010-06-29.

Automatic conversion script
Id: cif_fix_values 1646 2011-03-28 12:23:43Z adriana 
;
_cod_original_sg_symbol_H-M P-1
_cod_database_code 7105908

loop_
_symmetry_equiv_pos_as_xyz
'x, y, z'
'-x, -y, -z'

loop_
_atom_site_label
_atom_site_type_symbol
_atom_site_fract_x
_atom_site_fract_y
_atom_site_fract_z
_atom_site_U_iso_or_equiv
_atom_site_adp_type
_atom_site_occupancy
_atom_site_symmetry_multiplicity
_atom_site_calc_flag
_atom_site_refinement_flags
_atom_site_disorder_assembly
_atom_site_disorder_group
C1 C 0.4747(6) 0.5467(4) 0.8165(3) 0.0846(9) Uani 1 1 d . . .
H1A H 0.5450 0.6607 0.8087 0.127 Uiso 1 1 calc R . .
H1B H 0.5872 0.5110 0.8658 0.127 Uiso 1 1 calc R . .
H1C H 0.3793 0.5390 0.8673 0.127 Uiso 1 1 calc R . .
O2 O 0.3460(3) 0.4427(2) 0.68047(18) 0.0648(5) Uani 1 1 d . . .
C3 C 0.1772(3) 0.4751(3) 0.5921(2) 0.0500(5) Uani 1 1 d . . .
C4 C 0.0502(3) 0.3675(3) 0.4593(2) 0.0494(5) Uani 1 1 d . . .
C5 C -0.1250(4) 0.3966(3) 0.3688(2) 0.0517(6) Uani 1 1 d . . .
H5 H -0.2095 0.3276 0.2794 0.062 Uiso 1 1 calc R . .
C6 C 0.0916(4) 0.2241(3) 0.4110(2) 0.0506(5) Uani 1 1 d . . .
C7 C -0.0891(4) 0.0737(3) 0.3319(3) 0.0603(6) Uani 1 1 d . . .
H7 H -0.2335 0.0633 0.3134 0.072 Uiso 1 1 calc R . .
C8 C -0.0588(5) -0.0603(3) 0.2802(3) 0.0661(7) Uani 1 1 d . . .
H8 H -0.1816 -0.1603 0.2284 0.079 Uiso 1 1 calc R . .
C9 C 0.1564(5) -0.0446(3) 0.3064(3) 0.0633(7) Uani 1 1 d . . .
S10 S 0.19815(17) -0.21746(10) 0.24204(9) 0.0885(4) Uani 1 1 d . . .
C12 C 0.1928(5) -0.1778(4) 0.0757(3) 0.0830(9) Uani 1 1 d . . .
F13 F 0.3420(5) -0.0262(4) 0.0805(3) 0.1333(10) Uani 1 1 d . . .
F14 F 0.0043(4) -0.1824(4) -0.0096(2) 0.1319(9) Uani 1 1 d . . .
F15 F 0.2336(7) -0.2885(5) 0.0125(3) 0.1692(14) Uani 1 1 d . . .
C16 C 0.3375(4) 0.1022(3) 0.3869(3) 0.0653(7) Uani 1 1 d . . .
H16 H 0.4816 0.1115 0.4064 0.078 Uiso 1 1 calc R . .
C17 C 0.3064(4) 0.2355(3) 0.4386(3) 0.0595(6) Uani 1 1 d . . .
H17 H 0.4300 0.3341 0.4925 0.071 Uiso 1 1 calc R . .

loop_
_atom_site_aniso_label
_atom_site_aniso_U_11
_atom_site_aniso_U_22
_atom_site_aniso_U_33
_atom_site_aniso_U_23
_atom_site_aniso_U_13
_atom_site_aniso_U_12
C1 0.095(2) 0.087(2) 0.0610(16) 0.0043(14) 0.0014(14) 0.0541(17)
O2 0.0677(10) 0.0636(10) 0.0604(10) 0.0051(8) 0.0104(7) 0.0383(8)
C3 0.0515(11) 0.0497(12) 0.0518(12) 0.0117(9) 0.0189(9) 0.0249(9)
C4 0.0541(11) 0.0467(11) 0.0539(12) 0.0108(9) 0.0260(9) 0.0235(9)
C5 0.0562(12) 0.0498(12) 0.0485(12) 0.0067(9) 0.0184(9) 0.0236(10)
C6 0.0595(12) 0.0486(12) 0.0536(12) 0.0140(9) 0.0276(10) 0.0274(10)
C7 0.0611(13) 0.0534(13) 0.0704(15) 0.0080(11) 0.0282(11) 0.0265(11)
C8 0.0771(15) 0.0506(13) 0.0736(16) 0.0078(11) 0.0335(13) 0.0269(12)
C9 0.0893(17) 0.0582(14) 0.0640(14) 0.0190(11) 0.0389(13) 0.0443(13)
S10 0.1397(8) 0.0777(6) 0.0873(6) 0.0237(4) 0.0542(5) 0.0758(6)
C12 0.0874(19) 0.090(2) 0.0754(18) -0.0029(15) 0.0296(15) 0.0460(17)
F13 0.1351(19) 0.139(2) 0.1217(19) 0.0276(15) 0.0774(16) 0.0304(16)
F14 0.1221(18) 0.165(2) 0.0872(14) 0.0065(14) 0.0070(12) 0.0700(17)
F15 0.287(4) 0.196(3) 0.119(2) 0.0237(19) 0.104(2) 0.178(3)
C16 0.0711(15) 0.0714(16) 0.0735(16) 0.0193(13) 0.0352(12) 0.0437(13)
C17 0.0591(13) 0.0550(13) 0.0711(15) 0.0121(11) 0.0297(11) 0.0273(11)

loop_
_atom_type_symbol
_atom_type_description
_atom_type_scat_dispersion_real
_atom_type_scat_dispersion_imag
_atom_type_scat_source
C C 0.0181 0.0091 'International Tables Vol C Tables 4.2.6.8 and 6.1.1.4'
H H 0.0000 0.0000 'International Tables Vol C Tables 4.2.6.8 and 6.1.1.4'
O O 0.0492 0.0322 'International Tables Vol C Tables 4.2.6.8 and 6.1.1.4'
F F 0.0727 0.0534 'International Tables Vol C Tables 4.2.6.8 and 6.1.1.4'
S S 0.3331 0.5567 'International Tables Vol C Tables 4.2.6.8 and 6.1.1.4'

loop_
_geom_angle_atom_site_label_1
_geom_angle_atom_site_label_2
_geom_angle_atom_site_label_3
_geom_angle
_geom_angle_site_symmetry_1
_geom_angle_site_symmetry_3
_geom_angle_publ_flag
O2 C1 H1A 109.5 . . ?
O2 C1 H1B 109.5 . . ?
H1A C1 H1B 109.5 . . ?
O2 C1 H1C 109.5 . . ?
H1A C1 H1C 109.5 . . ?
H1B C1 H1C 109.5 . . ?
C3 O2 C1 118.4(2) . . ?
O2 C3 C5 123.0(2) . 2_566 ?
O2 C3 C4 116.88(19) . . ?
C5 C3 C4 120.07(19) 2_566 . ?
C5 C4 C3 117.7(2) . . ?
C5 C4 C6 119.00(19) . . ?
C3 C4 C6 123.29(19) . . ?
C3 C5 C4 122.2(2) 2_566 . ?
C3 C5 H5 118.9 2_566 . ?
C4 C5 H5 118.9 . . ?
C7 C6 C17 118.0(2) . . ?
C7 C6 C4 119.48(19) . . ?
C17 C6 C4 122.5(2) . . ?
C8 C7 C6 121.5(2) . . ?
C8 C7 H7 119.2 . . ?
C6 C7 H7 119.2 . . ?
C7 C8 C9 119.4(2) . . ?
C7 C8 H8 120.3 . . ?
C9 C8 H8 120.3 . . ?
C16 C9 C8 119.9(2) . . ?
C16 C9 S10 120.2(2) . . ?
C8 C9 S10 119.9(2) . . ?
C12 S10 C9 99.72(13) . . ?
F14 C12 F15 107.1(3) . . ?
F14 C12 F13 103.0(3) . . ?
F15 C12 F13 107.5(3) . . ?
F14 C12 S10 115.2(2) . . ?
F15 C12 S10 109.5(3) . . ?
F13 C12 S10 114.0(2) . . ?
C9 C16 C17 120.5(2) . . ?
C9 C16 H16 119.8 . . ?
C17 C16 H16 119.8 . . ?
C16 C17 C6 120.7(2) . . ?
C16 C17 H17 119.6 . . ?
C6 C17 H17 119.6 . . ?

loop_
_geom_bond_atom_site_label_1
_geom_bond_atom_site_label_2
_geom_bond_distance
_geom_bond_site_symmetry_2
_geom_bond_publ_flag
C1 O2 1.412(3) . ?
C1 H1A 0.9600 . ?
C1 H1B 0.9600 . ?
C1 H1C 0.9600 . ?
O2 C3 1.373(3) . ?
C3 C5 1.388(3) 2_566 ?
C3 C4 1.399(3) . ?
C4 C5 1.398(3) . ?
C4 C6 1.489(3) . ?
C5 C3 1.388(3) 2_566 ?
C5 H5 0.9300 . ?
C6 C7 1.392(3) . ?
C6 C17 1.396(3) . ?
C7 C8 1.381(3) . ?
C7 H7 0.9300 . ?
C8 C9 1.388(4) . ?
C8 H8 0.9300 . ?
C9 C16 1.378(4) . ?
C9 S10 1.783(2) . ?
S10 C12 1.761(4) . ?
C12 F14 1.305(4) . ?
C12 F15 1.307(4) . ?
C12 F13 1.334(4) . ?
C16 C17 1.378(3) . ?
C16 H16 0.9300 . ?
C17 H17 0.9300 . ?
